data_1539704
loop_
_publ_author_name
'Benner, G.'
'Mueller, B.G.'

_publ_section_title
;
 Zur Kenntnis binaerer Fluoride des Zr F4-Typs: Hf F4 und Th F4
;
_journal_name_full 'Zeitschrift fuer Anorganische und Allgemeine Chemie'
_journal_page_first 33
_journal_page_last 42
_journal_volume 588
_journal_year 1990
_chemical_formula_sum 'F4 Th'
_chemical_name_systematic 'Th F4'
_space_group_IT_number 15
_symmetry_space_group_name_Hall '-C 2yc'
_symmetry_space_group_name_H-M 'C 1 2/c 1'
_cell_angle_alpha 90
_cell_angle_beta 126.31
_cell_angle_gamma 90
_cell_formula_units_Z 12
_cell_length_a 13.049
_cell_length_b 11.12
_cell_length_c 8.538
_cell_volume 998.341
_citation_journal_id_ASTM ZAACAB
_cod_data_source_file Benner_ZAACAB_1990_1280.cif
_cod_data_source_block F4Th1
_cod_original_cell_volume 998.3409
_cod_original_formula_sum 'F4 Th1'
_cod_database_code 1539704

loop_
_symmetry_equiv_pos_as_xyz
x,y,z
-x,y,-z+1/2
-x,-y,-z
x,-y,z-1/2
x+1/2,y+1/2,z
-x+1/2,y+1/2,-z+1/2
-x+1/2,-y+1/2,-z
x+1/2,-y+1/2,z-1/2

loop_
_atom_site_label
_atom_site_type_symbol
_atom_site_fract_x
_atom_site_fract_y
_atom_site_fract_z
_atom_site_occupancy
_atom_site_U_iso_or_equiv
F4 F-1 0.25 0.75 0 1 0.0
F3 F-1 0.1274 0.846 0.1579 1 0.0
F5 F-1 0.8799 0.9482 0.0442 1 0.0
Th2 Th+4 0 0.7869 0.25 1 0.0
F1 F-1 0.5 0.8996 0.25 1 0.0
F2 F-1 0.1172 0.6196 0.28 1 0.0
Th1 Th+4 0.2041 0.4282 0.3309 1 0.0
F6 F-1 0.891 0.7052 0.9334 1 0.0
F7 F-1 0.2104 0.5279 0.1018 1 0.0
